data_7121435
loop_
_publ_author_name
'Weselski, Marek'
'Ksi\;a\.zek, Maria'
'Rokosz, Dominika'
'Dreczko, Agnieszka'
'Kusz, Joachim'
'Bronisz, Robert'

_publ_section_title
;
 Double spin transition in a two dimensional Fe(ii) coordination network.
;
_journal_issue 31
_journal_name_full 'Chemical communications (Cambridge, England)'
_journal_page_first 3895
_journal_page_last 3898
_journal_paper_doi 10.1039/c8cc01621f
_journal_volume 54
_journal_year 2018
_chemical_formula_moiety
;
C28 H46 Fe N14, 2(Cl O4), 4(C2 H3 N)
;
_chemical_formula_sum 'C36 H58 Cl2 Fe N18 O8'
_chemical_formula_weight 997.75
_space_group_crystal_system triclinic
_space_group_IT_number 2
_space_group_name_Hall '-P 1'
_space_group_name_H-M_alt 'P -1'
_symmetry_space_group_name_Hall '-P 1'
_symmetry_space_group_name_H-M 'P -1'
_atom_sites_solution_hydrogens geom
_audit_creation_method SHELXL-2014/7
_audit_update_record
;
2017-09-11 deposited with the CCDC.
2018-03-22 downloaded from the CCDC.
;
_cell_angle_alpha 63.433(4)
_cell_angle_beta 90.777(3)
_cell_angle_gamma 63.339(4)
_cell_formula_units_Z 1
_cell_length_a 11.4824(4)
_cell_length_b 11.6432(5)
_cell_length_c 11.8553(4)
_cell_measurement_reflns_used 5394
_cell_measurement_temperature 145(1)
_cell_measurement_theta_max 35.5930
_cell_measurement_theta_min 3.3790
_cell_volume 1220.52(12)
_computing_cell_refinement 'CrysAlisPro 1.171.38.41q (Rigaku OD, 2015)'
_computing_data_collection 'CrysAlisPro 1.171.38.41q (Rigaku OD, 2015)'
_computing_data_reduction 'CrysAlisPro 1.171.38.41q (Rigaku OD, 2015)'
_computing_structure_refinement 'SHELXL-2014/7 (Sheldrick, 2015)'
_computing_structure_solution 'SHELXS-2013 (Sheldrick, 2015)'
_diffrn_ambient_temperature 145(1)
_diffrn_detector_area_resol_mean 10.4498
_diffrn_measured_fraction_theta_full 0.998
_diffrn_measured_fraction_theta_max 0.999
_diffrn_measurement_device_type
;
SuperNova diffractometer (Agilent Technologies) with Atlas detector
;
_diffrn_measurement_method '\w scans'
_diffrn_radiation_type MoK\a
_diffrn_radiation_wavelength 0.71073
_diffrn_reflns_av_R_equivalents 0.0234
_diffrn_reflns_av_unetI/netI 0.0338
_diffrn_reflns_Laue_measured_fraction_full 0.998
_diffrn_reflns_Laue_measured_fraction_max 0.999
_diffrn_reflns_limit_h_max 14
_diffrn_reflns_limit_h_min -13
_diffrn_reflns_limit_k_max 14
_diffrn_reflns_limit_k_min -14
_diffrn_reflns_limit_l_max 14
_diffrn_reflns_limit_l_min -14
_diffrn_reflns_number 10391
_diffrn_reflns_point_group_measured_fraction_full 0.998
_diffrn_reflns_point_group_measured_fraction_max 0.999
_diffrn_reflns_theta_full 25.242
_diffrn_reflns_theta_max 26.372
_diffrn_reflns_theta_min 3.229
_diffrn_source 'micro-focus sealed X-ray tube'
_exptl_absorpt_coefficient_mu 0.484
_exptl_absorpt_correction_T_max 1.00000
_exptl_absorpt_correction_T_min 0.89231
_exptl_absorpt_correction_type multi-scan
_exptl_absorpt_process_details
;
CrysAlisPro 1.171.38.41q (Rigaku Oxford Diffraction, 2015)
Empirical absorption correction using spherical harmonics,
 implemented in SCALE3 ABSPACK scaling algorithm.
;
_exptl_crystal_density_diffrn 1.357
_exptl_crystal_description polyhedron
_exptl_crystal_F_000 524
_exptl_crystal_size_max 0.15
_exptl_crystal_size_mid 0.07
_exptl_crystal_size_min 0.03
_refine_diff_density_max 0.576
_refine_diff_density_min -0.363
_refine_diff_density_rms 0.053
_refine_ls_extinction_method none
_refine_ls_goodness_of_fit_ref 1.045
_refine_ls_hydrogen_treatment constr
_refine_ls_matrix_type full
_refine_ls_number_parameters 300
_refine_ls_number_reflns 4990
_refine_ls_number_restraints 6
_refine_ls_restrained_S_all 1.044
_refine_ls_R_factor_all 0.0438
_refine_ls_R_factor_gt 0.0353
_refine_ls_shift/su_max 0.000
_refine_ls_shift/su_mean 0.000
_refine_ls_structure_factor_coef Fsqd
_refine_ls_weighting_details 'w=1/[\s^2^(Fo^2^)+(0.0496P)^2^+0.4706P] where P=(Fo^2^+2Fc^2^)/3'
_refine_ls_weighting_scheme calc
_refine_ls_wR_factor_gt 0.0925
_refine_ls_wR_factor_ref 0.0995
_reflns_Friedel_coverage 0.000
_reflns_number_gt 4270
_reflns_number_total 4990
_reflns_threshold_expression 'I > 2\s(I)'
_cod_data_source_file c8cc01621f2.cif
_cod_data_source_block rb17_68_4a_145k
_cod_depositor_comments 'Adding full bibliography for 7121429--7121435.cif.'
_cod_original_cell_volume 1220.53(10)
_cod_database_code 7121435
_shelx_shelxl_version_number 2014/7
_shelx_space_group_comment
;
The symmetry employed for this shelxl refinement is uniquely defined
by the following loop, which should always be used as a source of
symmetry information in preference to the above space-group names.
They are only intended as comments.
;

loop_
_space_group_symop_operation_xyz
'x, y, z'
'-x, -y, -z'

loop_
_atom_site_label
_atom_site_type_symbol
_atom_site_fract_x
_atom_site_fract_y
_atom_site_fract_z
_atom_site_U_iso_or_equiv
_atom_site_adp_type
_atom_site_occupancy
_atom_site_site_symmetry_order
_atom_site_calc_flag
_atom_site_refinement_flags_posn
_atom_site_refinement_flags_adp
_atom_site_refinement_flags_occupancy
Fe1 Fe 0.5000 0.0000 0.0000 0.01518(10) Uani 1 2 d S . P
N1 N 0.63170(14) -0.43003(16) 0.31860(13) 0.0176(3) Uani 1 1 d . . .
N2 N 0.58546(15) -0.28393(16) 0.26393(14) 0.0190(3) Uani 1 1 d . . .
N3 N 0.56200(15) -0.22983(16) 0.13600(13) 0.0186(3) Uani 1 1 d . . .
C1 C 0.67144(19) -0.5231(2) 0.46247(16) 0.0217(4) Uani 1 1 d . . .
H1A H 0.6831 -0.4678 0.5011 0.026 Uiso 1 1 calc R U .
H1B H 0.7598 -0.6147 0.4906 0.026 Uiso 1 1 calc R U .
C2 C 0.56830(18) -0.56670(19) 0.51500(17) 0.0210(4) Uani 1 1 d . . .
H2A H 0.5564 -0.6217 0.4762 0.025 Uiso 1 1 calc R U .
H2B H 0.6038 -0.6347 0.6110 0.025 Uiso 1 1 calc R U .
C4 C 0.59388(17) -0.34183(19) 0.11085(17) 0.0192(4) Uani 1 1 d . . .
H4 H 0.5859 -0.3317 0.0266 0.023 Uiso 1 1 calc R U .
C5 C 0.63953(17) -0.47204(19) 0.22785(17) 0.0189(4) Uani 1 1 d . . .
C6 C 0.6949(2) -0.6292(2) 0.26084(18) 0.0260(4) Uani 1 1 d . . .
H6A H 0.6533 -0.6748 0.3261 0.031 Uiso 1 1 calc R U .
H6B H 0.7936 -0.6860 0.3012 0.031 Uiso 1 1 calc R U .
C7 C 0.6692(2) -0.6418(2) 0.1420(2) 0.0328(5) Uani 1 1 d . . .
H7A H 0.5718 -0.5970 0.1083 0.049 Uiso 1 1 calc R U .
H7B H 0.7157 -0.7472 0.1671 0.049 Uiso 1 1 calc R U .
H7C H 0.7034 -0.5894 0.0740 0.049 Uiso 1 1 calc R U .
N11 N 0.12337(15) 0.21328(16) 0.07110(14) 0.0196(3) Uani 1 1 d . . .
N12 N 0.20755(15) 0.19199(16) -0.00409(14) 0.0209(3) Uani 1 1 d . . .
N13 N 0.32590(15) 0.07755(16) 0.07639(14) 0.0192(3) Uani 1 1 d . . .
C11 C -0.01726(18) 0.3378(2) 0.00982(19) 0.0246(4) Uani 1 1 d . . .
H11A H -0.0785 0.3010 0.0468 0.030 Uiso 1 1 calc R U .
H11B H -0.0391 0.3749 -0.0853 0.030 Uiso 1 1 calc R U .
C12 C -0.04259(18) 0.4659(2) 0.03048(18) 0.0237(4) Uani 1 1 d . . .
H12A H -0.0216 0.4291 0.1255 0.028 Uiso 1 1 calc R U .
H12B H -0.1395 0.5438 -0.0085 0.028 Uiso 1 1 calc R U .
C14 C 0.31618(18) 0.02717(19) 0.20149(17) 0.0213(4) Uani 1 1 d . . .
H14 H 0.3876 -0.0545 0.2775 0.026 Uiso 1 1 calc R U .
C15 C 0.18605(18) 0.11397(19) 0.19974(17) 0.0207(4) Uani 1 1 d . . .
C16 C 0.1163(2) 0.1112(2) 0.30622(19) 0.0280(4) Uani 1 1 d . . .
H16A H 0.0184 0.1557 0.2702 0.034 Uiso 1 1 calc R U .
H16B H 0.1268 0.1728 0.3374 0.034 Uiso 1 1 calc R U .
C17 C 0.1725(2) -0.0454(2) 0.42056(19) 0.0327(5) Uani 1 1 d . . .
H17A H 0.1557 -0.1047 0.3915 0.049 Uiso 1 1 calc R U .
H17B H 0.1280 -0.0418 0.4899 0.049 Uiso 1 1 calc R U .
H17C H 0.2701 -0.0914 0.4543 0.049 Uiso 1 1 calc R U .
N23 N 0.61347(16) -0.00273(17) 0.14947(15) 0.0232(3) Uani 1 1 d . . .
C23 C 0.6535(2) -0.0243(2) 0.24907(19) 0.0256(4) Uani 1 1 d . . .
C231 C 0.7044(3) -0.0539(3) 0.3781(2) 0.0476(6) Uani 1 1 d . . .
H23A H 0.6471 0.0330 0.3865 0.071 Uiso 1 1 calc R U .
H23B H 0.7973 -0.0734 0.3890 0.071 Uiso 1 1 calc R U .
H23C H 0.7029 -0.1411 0.4456 0.071 Uiso 1 1 calc R U .
Cl1 Cl 0.35886(5) 0.33895(5) 0.29019(4) 0.02804(13) Uani 1 1 d . . .
O1 O 0.46273(18) 0.2343(2) 0.41102(16) 0.0506(4) Uani 1 1 d . . .
O2 O 0.3989(2) 0.2966(2) 0.19541(18) 0.0623(5) Uani 1 1 d . . .
O3 O 0.23639(19) 0.3415(2) 0.3081(2) 0.0648(6) Uani 1 1 d . . .
O4 O 0.3415(2) 0.4825(2) 0.2469(2) 0.0731(6) Uani 1 1 d . . .
C99 C 0.1305(3) 0.9299(3) -0.0602(3) 0.0451(6) Uani 1 1 d . . .
N99 N 0.0541(3) 1.0053(3) -0.1634(3) 0.0628(6) Uani 1 1 d . U .
C98 C 0.2244(2) 0.8346(3) 0.0696(3) 0.0440(6) Uani 1 1 d . . .
H98A H 0.1759 0.8508 0.1332 0.066 Uiso 1 1 calc R U .
H98B H 0.2959 0.8589 0.0694 0.066 Uiso 1 1 calc R U .
H98C H 0.2648 0.7300 0.0935 0.066 Uiso 1 1 calc R U .
N88 N 0.9513(2) -0.5808(4) 0.3758(2) 0.0615(7) Uani 1 1 d . . .
C89 C 0.9648(2) -0.4798(4) 0.3451(2) 0.0503(7) Uani 1 1 d . . .
C88 C 0.9852(3) -0.3549(3) 0.3087(3) 0.0624(8) Uani 1 1 d . . .
H88A H 0.9755 -0.3300 0.3782 0.094 Uiso 1 1 calc R U .
H88B H 0.9178 -0.2685 0.2269 0.094 Uiso 1 1 calc R U .
H88C H 1.0762 -0.3818 0.2966 0.094 Uiso 1 1 calc R U .

loop_
_atom_site_aniso_label
_atom_site_aniso_U_11
_atom_site_aniso_U_22
_atom_site_aniso_U_33
_atom_site_aniso_U_23
_atom_site_aniso_U_13
_atom_site_aniso_U_12
Fe1 0.01667(18) 0.01221(17) 0.01379(17) -0.00582(14) 0.00532(13) -0.00597(14)
N1 0.0174(7) 0.0148(7) 0.0159(7) -0.0055(6) 0.0058(6) -0.0070(6)
N2 0.0203(8) 0.0158(7) 0.0173(7) -0.0068(6) 0.0070(6) -0.0080(6)
N3 0.0208(8) 0.0156(7) 0.0161(7) -0.0070(6) 0.0070(6) -0.0078(6)
C1 0.0233(9) 0.0188(9) 0.0152(8) -0.0051(7) 0.0051(7) -0.0085(7)
C2 0.0243(10) 0.0165(8) 0.0177(8) -0.0063(7) 0.0088(7) -0.0093(8)
C4 0.0200(9) 0.0180(8) 0.0190(8) -0.0098(7) 0.0074(7) -0.0088(7)
C5 0.0167(8) 0.0182(8) 0.0212(8) -0.0101(7) 0.0078(7) -0.0083(7)
C6 0.0297(10) 0.0167(9) 0.0272(10) -0.0101(8) 0.0090(8) -0.0093(8)
C7 0.0437(13) 0.0267(10) 0.0366(11) -0.0206(9) 0.0189(10) -0.0195(10)
N11 0.0180(8) 0.0164(7) 0.0231(7) -0.0105(6) 0.0072(6) -0.0074(6)
N12 0.0200(8) 0.0180(7) 0.0221(7) -0.0103(6) 0.0064(6) -0.0078(6)
N13 0.0191(8) 0.0149(7) 0.0197(7) -0.0081(6) 0.0051(6) -0.0066(6)
C11 0.0155(9) 0.0216(9) 0.0291(10) -0.0116(8) 0.0031(7) -0.0050(7)
C12 0.0184(9) 0.0173(9) 0.0263(9) -0.0092(8) 0.0069(7) -0.0041(7)
C14 0.0230(9) 0.0161(8) 0.0186(8) -0.0075(7) 0.0063(7) -0.0067(7)
C15 0.0232(9) 0.0152(8) 0.0228(9) -0.0101(7) 0.0079(7) -0.0085(7)
C16 0.0275(10) 0.0237(10) 0.0271(10) -0.0128(8) 0.0129(8) -0.0089(8)
C17 0.0351(12) 0.0283(10) 0.0252(10) -0.0100(9) 0.0135(9) -0.0126(9)
N23 0.0253(8) 0.0216(8) 0.0221(8) -0.0107(6) 0.0063(6) -0.0119(7)
C23 0.0265(10) 0.0226(9) 0.0285(10) -0.0135(8) 0.0085(8) -0.0125(8)
C231 0.0533(16) 0.0510(15) 0.0317(12) -0.0256(11) 0.0001(11) -0.0171(12)
Cl1 0.0265(3) 0.0273(2) 0.0290(2) -0.0140(2) 0.00849(19) -0.0130(2)
O1 0.0444(10) 0.0457(10) 0.0421(9) -0.0166(8) -0.0062(8) -0.0143(8)
O2 0.0752(14) 0.0846(15) 0.0482(11) -0.0481(11) 0.0291(10) -0.0415(12)
O3 0.0327(10) 0.0754(14) 0.0724(13) -0.0266(11) 0.0212(9) -0.0279(10)
O4 0.0931(17) 0.0331(10) 0.0823(15) -0.0215(10) 0.0125(12) -0.0321(11)
C99 0.0404(14) 0.0423(14) 0.0686(17) -0.0357(13) 0.0241(13) -0.0251(12)
N99 0.0601(16) 0.0681(16) 0.0662(16) -0.0379(14) 0.0165(13) -0.0332(14)
C98 0.0325(12) 0.0397(13) 0.0611(15) -0.0257(12) 0.0120(11) -0.0192(11)
N88 0.0409(13) 0.108(2) 0.0556(14) -0.0518(15) 0.0291(11) -0.0423(15)
C89 0.0293(13) 0.080(2) 0.0351(13) -0.0365(14) 0.0087(10) -0.0154(13)
C88 0.072(2) 0.0532(17) 0.0361(13) -0.0241(13) -0.0044(13) -0.0118(15)

loop_
_atom_type_symbol
_atom_type_description
_atom_type_scat_dispersion_real
_atom_type_scat_dispersion_imag
_atom_type_scat_source
C C 0.0033 0.0016 'International Tables Vol C Tables 4.2.6.8 and 6.1.1.4'
H H 0.0000 0.0000 'International Tables Vol C Tables 4.2.6.8 and 6.1.1.4'
N N 0.0061 0.0033 'International Tables Vol C Tables 4.2.6.8 and 6.1.1.4'
O O 0.0106 0.0060 'International Tables Vol C Tables 4.2.6.8 and 6.1.1.4'
Cl Cl 0.1484 0.1585 'International Tables Vol C Tables 4.2.6.8 and 6.1.1.4'
Fe Fe 0.3463 0.8444 'International Tables Vol C Tables 4.2.6.8 and 6.1.1.4'

loop_
_geom_angle_atom_site_label_1
_geom_angle_atom_site_label_2
_geom_angle_atom_site_label_3
_geom_angle
_geom_angle_site_symmetry_1
_geom_angle_site_symmetry_3
N3 Fe1 N3 180.00(8) 2_655 .
N3 Fe1 N23 88.70(6) 2_655 2_655
N3 Fe1 N23 91.30(6) . 2_655
N3 Fe1 N23 91.30(6) 2_655 .
N3 Fe1 N23 88.70(6) . .
N23 Fe1 N23 180.0 2_655 .
N3 Fe1 N13 91.07(5) 2_655 2_655
N3 Fe1 N13 88.93(5) . 2_655
N23 Fe1 N13 86.82(6) 2_655 2_655
N23 Fe1 N13 93.18(6) . 2_655
N3 Fe1 N13 88.93(5) 2_655 .
N3 Fe1 N13 91.07(5) . .
N23 Fe1 N13 93.18(6) 2_655 .
N23 Fe1 N13 86.82(6) . .
N13 Fe1 N13 180.0 2_655 .
N2 N1 C5 112.05(13) . .
N2 N1 C1 119.00(14) . .
C5 N1 C1 128.91(15) . .
N3 N2 N1 106.14(13) . .
N2 N3 C4 109.50(14) . .
N2 N3 Fe1 121.83(11) . .
C4 N3 Fe1 128.44(11) . .
N1 C1 C2 112.98(15) . .
N1 C1 H1A 109.0 . .
C2 C1 H1A 109.0 . .
N1 C1 H1B 109.0 . .
C2 C1 H1B 109.0 . .
H1A C1 H1B 107.8 . .
C2 C2 C1 112.88(18) 2_646 .
C2 C2 H2A 109.0 2_646 .
C1 C2 H2A 109.0 . .
C2 C2 H2B 109.0 2_646 .
C1 C2 H2B 109.0 . .
H2A C2 H2B 107.8 . .
N3 C4 C5 108.38(15) . .
N3 C4 H4 125.8 . .
C5 C4 H4 125.8 . .
N1 C5 C4 103.93(15) . .
N1 C5 C6 123.77(15) . .
C4 C5 C6 132.20(16) . .
C5 C6 C7 112.69(16) . .
C5 C6 H6A 109.1 . .
C7 C6 H6A 109.1 . .
C5 C6 H6B 109.1 . .
C7 C6 H6B 109.1 . .
H6A C6 H6B 107.8 . .
C6 C7 H7A 109.5 . .
C6 C7 H7B 109.5 . .
H7A C7 H7B 109.5 . .
C6 C7 H7C 109.5 . .
H7A C7 H7C 109.5 . .
H7B C7 H7C 109.5 . .
N12 N11 C15 111.98(14) . .
N12 N11 C11 119.54(14) . .
C15 N11 C11 128.44(15) . .
N13 N12 N11 106.24(13) . .
N12 N13 C14 109.41(14) . .
N12 N13 Fe1 120.30(11) . .
C14 N13 Fe1 130.28(12) . .
N11 C11 C12 112.64(15) . .
N11 C11 H11A 109.1 . .
C12 C11 H11A 109.1 . .
N11 C11 H11B 109.1 . .
C12 C11 H11B 109.1 . .
H11A C11 H11B 107.8 . .
C11 C12 C12 112.22(19) . 2_565
C11 C12 H12A 109.2 . .
C12 C12 H12A 109.2 2_565 .
C11 C12 H12B 109.2 . .
C12 C12 H12B 109.2 2_565 .
H12A C12 H12B 107.9 . .
N13 C14 C15 108.55(16) . .
N13 C14 H14 125.7 . .
C15 C14 H14 125.7 . .
N11 C15 C14 103.83(15) . .
N11 C15 C16 123.54(16) . .
C14 C15 C16 132.63(17) . .
C15 C16 C17 112.09(16) . .
C15 C16 H16A 109.2 . .
C17 C16 H16A 109.2 . .
C15 C16 H16B 109.2 . .
C17 C16 H16B 109.2 . .
H16A C16 H16B 107.9 . .
C16 C17 H17A 109.5 . .
C16 C17 H17B 109.5 . .
H17A C17 H17B 109.5 . .
C16 C17 H17C 109.5 . .
H17A C17 H17C 109.5 . .
H17B C17 H17C 109.5 . .
C23 N23 Fe1 159.44(15) . .
N23 C23 C231 179.1(2) . .
C23 C231 H23A 109.5 . .
C23 C231 H23B 109.5 . .
H23A C231 H23B 109.5 . .
C23 C231 H23C 109.5 . .
H23A C231 H23C 109.5 . .
H23B C231 H23C 109.5 . .
O3 Cl1 O2 109.36(13) . .
O3 Cl1 O4 110.17(14) . .
O2 Cl1 O4 109.52(13) . .
O3 Cl1 O1 110.14(12) . .
O2 Cl1 O1 109.21(12) . .
O4 Cl1 O1 108.42(13) . .
N99 C99 C98 179.1(3) . .
C99 C98 H98A 109.5 . .
C99 C98 H98B 109.5 . .
H98A C98 H98B 109.5 . .
C99 C98 H98C 109.5 . .
H98A C98 H98C 109.5 . .
H98B C98 H98C 109.5 . .
N88 C89 C88 178.6(3) . .
C89 C88 H88A 109.5 . .
C89 C88 H88B 109.5 . .
H88A C88 H88B 109.5 . .
C89 C88 H88C 109.5 . .
H88A C88 H88C 109.5 . .
H88B C88 H88C 109.5 . .

loop_
_geom_bond_atom_site_label_1
_geom_bond_atom_site_label_2
_geom_bond_distance
_geom_bond_site_symmetry_2
Fe1 N3 2.1603(14) 2_655
Fe1 N3 2.1603(14) .
Fe1 N23 2.1652(16) 2_655
Fe1 N23 2.1652(16) .
Fe1 N13 2.1892(14) 2_655
Fe1 N13 2.1892(14) .
N1 N2 1.338(2) .
N1 C5 1.356(2) .
N1 C1 1.474(2) .
N2 N3 1.3235(19) .
N3 C4 1.359(2) .
C1 C2 1.525(2) .
C1 H1A 0.9900 .
C1 H1B 0.9900 .
C2 C2 1.518(3) 2_646
C2 H2A 0.9900 .
C2 H2B 0.9900 .
C4 C5 1.372(2) .
C4 H4 0.9500 .
C5 C6 1.488(2) .
C6 C7 1.519(3) .
C6 H6A 0.9900 .
C6 H6B 0.9900 .
C7 H7A 0.9800 .
C7 H7B 0.9800 .
C7 H7C 0.9800 .
N11 N12 1.340(2) .
N11 C15 1.352(2) .
N11 C11 1.470(2) .
N12 N13 1.317(2) .
N13 C14 1.357(2) .
C11 C12 1.519(3) .
C11 H11A 0.9900 .
C11 H11B 0.9900 .
C12 C12 1.521(4) 2_565
C12 H12A 0.9900 .
C12 H12B 0.9900 .
C14 C15 1.371(2) .
C14 H14 0.9500 .
C15 C16 1.500(2) .
C16 C17 1.513(3) .
C16 H16A 0.9900 .
C16 H16B 0.9900 .
C17 H17A 0.9800 .
C17 H17B 0.9800 .
C17 H17C 0.9800 .
N23 C23 1.134(2) .
C23 C231 1.457(3) .
C231 H23A 0.9800 .
C231 H23B 0.9800 .
C231 H23C 0.9800 .
Cl1 O3 1.4143(18) .
Cl1 O2 1.4224(18) .
Cl1 O4 1.4240(19) .
Cl1 O1 1.4310(17) .
C99 N99 1.165(4) .
C99 C98 1.454(4) .
C98 H98A 0.9800 .
C98 H98B 0.9800 .
C98 H98C 0.9800 .
N88 C89 1.150(4) .
C89 C88 1.450(5) .
C88 H88A 0.9800 .
C88 H88B 0.9800 .
C88 H88C 0.9800 .

loop_
_geom_torsion_atom_site_label_1
_geom_torsion_atom_site_label_2
_geom_torsion_atom_site_label_3
_geom_torsion_atom_site_label_4
_geom_torsion
_geom_torsion_site_symmetry_4
C5 N1 N2 N3 0.42(19) .
C1 N1 N2 N3 178.05(14) .
N1 N2 N3 C4 -0.19(18) .
N1 N2 N3 Fe1 -175.17(10) .
N2 N1 C1 C2 104.84(18) .
C5 N1 C1 C2 -78.0(2) .
N1 C1 C2 C2 -62.8(2) 2_646
N2 N3 C4 C5 -0.1(2) .
Fe1 N3 C4 C5 174.47(12) .
N2 N1 C5 C4 -0.46(19) .
C1 N1 C5 C4 -177.80(16) .
N2 N1 C5 C6 176.35(16) .
C1 N1 C5 C6 -1.0(3) .
N3 C4 C5 N1 0.33(19) .
N3 C4 C5 C6 -176.09(19) .
N1 C5 C6 C7 169.84(17) .
C4 C5 C6 C7 -14.3(3) .
C15 N11 N12 N13 0.16(19) .
C11 N11 N12 N13 177.94(15) .
N11 N12 N13 C14 0.01(19) .
N11 N12 N13 Fe1 -179.18(10) .
N12 N11 C11 C12 -105.32(18) .
C15 N11 C11 C12 72.0(2) .
N11 C11 C12 C12 61.9(2) 2_565
N12 N13 C14 C15 -0.2(2) .
Fe1 N13 C14 C15 178.91(12) .
N12 N11 C15 C14 -0.3(2) .
C11 N11 C15 C14 -177.79(17) .
N12 N11 C15 C16 -179.76(16) .
C11 N11 C15 C16 2.7(3) .
N13 C14 C15 N11 0.3(2) .
N13 C14 C15 C16 179.69(19) .
N11 C15 C16 C17 146.73(18) .
C14 C15 C16 C17 -32.6(3) .
